data_2240105
loop_
_publ_author_name
'Moon, Suk-Hee'
'Cho, Seonghwa'
'Park, Ki-Min'

_publ_section_title
;
 Crystal structure of
 <i>catena</i>-poly[[silver(I)-<i>{\m</i>}-<i>N</i>-(pyridin-2-ylmethyl)pyridine-3-amine-\k^2^<i>N</i>:<i>N</i>']
 trifluoromethanesulfonate]
;
_journal_issue 11
_journal_name_full 'Acta Crystallographica Section E'
_journal_page_first 389
_journal_page_last 391
_journal_paper_doi 10.1107/S1600536814022922
_journal_volume 70
_journal_year 2014
_chemical_formula_iupac '[Ag (C11 H11 N3)] , C F3 S O3'
_chemical_formula_moiety 'C11 H11 Ag N3, C F3 O3 S'
_chemical_formula_sum 'C12 H11 Ag F3 N3 O3 S'
_chemical_formula_weight 442.17
_chemical_name_systematic
;
<i>catena</i>-Poly[[silver(I)-<i>\m</i>-<i>N</i>-(pyridin-2-ylmethyl)\
pyridine-3-amine-\k^2^<i>N</i>:<i>N</i>'] trifluoromethanesulfonate]
;
_space_group_IT_number 14
_symmetry_cell_setting monoclinic
_symmetry_space_group_name_Hall '-P 2ybc'
_symmetry_space_group_name_H-M 'P 1 21/c 1'
_atom_sites_solution_hydrogens geom
_atom_sites_solution_primary direct
_atom_sites_solution_secondary difmap
_audit_creation_method SHELXTL
_cell_angle_alpha 90.00
_cell_angle_beta 99.8260(10)
_cell_angle_gamma 90.00
_cell_formula_units_Z 8
_cell_length_a 13.7529(6)
_cell_length_b 10.8437(5)
_cell_length_c 19.5795(9)
_cell_measurement_reflns_used 5639
_cell_measurement_temperature 173(2)
_cell_measurement_theta_max 28.15
_cell_measurement_theta_min 2.37
_cell_volume 2877.1(2)
_computing_cell_refinement
;
<i>SAINT-Plus</i>  (Bruker, 2000)
;
_computing_data_collection
;
<i>SMART</i>   (Bruker, 2000)
;
_computing_data_reduction
;
<i>SAINT-Plus</i> (Bruker, 2000)
;
_computing_molecular_graphics
;
<i>DIAMOND</i> (Brandenburg, 2005)
;
_computing_publication_material
;
<i>SHELXTL</i> (Sheldrick, 2008)
;
_computing_structure_refinement
;
<i>SHELXL97</i> (Sheldrick, 2008)
;
_computing_structure_solution
;
<i>SHELXS97</i> (Sheldrick, 2008)
;
_diffrn_ambient_temperature 173(2)
_diffrn_measured_fraction_theta_full 0.995
_diffrn_measured_fraction_theta_max 0.995
_diffrn_measurement_device_type 'Bruker SMART CCD area detector'
_diffrn_measurement_method '\f and \w scans'
_diffrn_radiation_monochromator graphite
_diffrn_radiation_source 'fine-focus sealed tube'
_diffrn_radiation_type MoK\a
_diffrn_radiation_wavelength 0.71073
_diffrn_reflns_av_R_equivalents 0.0381
_diffrn_reflns_av_sigmaI/netI 0.0476
_diffrn_reflns_limit_h_max 16
_diffrn_reflns_limit_h_min -16
_diffrn_reflns_limit_k_max 9
_diffrn_reflns_limit_k_min -13
_diffrn_reflns_limit_l_max 24
_diffrn_reflns_limit_l_min -23
_diffrn_reflns_number 15852
_diffrn_reflns_theta_full 26.00
_diffrn_reflns_theta_max 26.00
_diffrn_reflns_theta_min 1.50
_exptl_absorpt_coefficient_mu 1.598
_exptl_absorpt_correction_T_max 0.8565
_exptl_absorpt_correction_T_min 0.6371
_exptl_absorpt_correction_type multi-scan
_exptl_absorpt_process_details
;
(<i>SADABS</i>; Bruker, 2000)
;
_exptl_crystal_colour colorless
_exptl_crystal_density_diffrn 2.042
_exptl_crystal_density_method 'not measured'
_exptl_crystal_description plate
_exptl_crystal_F_000 1744
_exptl_crystal_size_max 0.31
_exptl_crystal_size_mid 0.22
_exptl_crystal_size_min 0.10
_refine_diff_density_max 1.037
_refine_diff_density_min -0.672
_refine_ls_extinction_method none
_refine_ls_goodness_of_fit_ref 1.060
_refine_ls_hydrogen_treatment constr
_refine_ls_matrix_type full
_refine_ls_number_parameters 415
_refine_ls_number_reflns 5629
_refine_ls_number_restraints 0
_refine_ls_restrained_S_all 1.060
_refine_ls_R_factor_all 0.0620
_refine_ls_R_factor_gt 0.0390
_refine_ls_shift/su_max 0.001
_refine_ls_shift/su_mean 0.000
_refine_ls_structure_factor_coef Fsqd
_refine_ls_weighting_details 'calc w=1/[\s^2^(Fo^2^)+(0.0369P)^2^+6.3774P] where P=(Fo^2^+2Fc^2^)/3'
_refine_ls_weighting_scheme calc
_refine_ls_wR_factor_gt 0.0823
_refine_ls_wR_factor_ref 0.0931
_reflns_number_gt 4286
_reflns_number_total 5629
_reflns_threshold_expression I>2\s(I)
_cod_data_source_file zs2318sup1.cf
_cod_data_source_block I
_cod_original_sg_symbol_H-M 'P 21/c'
_cod_database_code 2240105
_cod_database_fobs_code 2240105

loop_
_symmetry_equiv_pos_as_xyz
'x, y, z'
'-x, y+1/2, -z+1/2'
'-x, -y, -z'
'x, -y-1/2, z-1/2'

loop_
_atom_site_type_symbol
_atom_site_label
_atom_site_fract_x
_atom_site_fract_y
_atom_site_fract_z
_atom_site_U_iso_or_equiv
_atom_site_adp_type
_atom_site_calc_flag
_atom_site_refinement_flags
_atom_site_occupancy
_atom_site_symmetry_multiplicity
Ag Ag1 0.30869(3) 0.63691(3) 0.192614(19) 0.02491(11) Uani d . 1 1
Ag Ag2 0.17632(3) 0.43820(3) 0.24204(2) 0.02787(11) Uani d . 1 1
N N1 0.3183(3) 0.4818(4) 0.1251(2) 0.0220(9) Uani d . 1 1
N N2 0.7006(3) 0.2705(3) 0.2265(2) 0.0223(9) Uani d . 1 1
N N3 0.4684(3) 0.2087(4) 0.1066(2) 0.0284(10) Uani d . 1 1
H H3 0.4727 0.1538 0.0742 0.034 Uiso calc R 1 1
C C1 0.3913(3) 0.3969(4) 0.1368(2) 0.0231(11) Uani d . 1 1
H H1 0.4428 0.4078 0.1753 0.028 Uiso calc R 1 1
C C2 0.3940(3) 0.2938(4) 0.0943(2) 0.0228(10) Uani d . 1 1
C C3 0.3168(3) 0.2794(5) 0.0383(2) 0.0252(11) Uani d . 1 1
H H3A 0.3152 0.2103 0.0083 0.030 Uiso calc R 1 1
C C4 0.2434(4) 0.3662(5) 0.0272(3) 0.0275(11) Uani d . 1 1
H H4 0.1904 0.3569 -0.0104 0.033 Uiso calc R 1 1
C C5 0.2462(4) 0.4662(5) 0.0701(2) 0.0237(11) Uani d . 1 1
H H5 0.1956 0.5265 0.0607 0.028 Uiso calc R 1 1
C C6 0.5398(4) 0.2033(5) 0.1695(3) 0.0288(12) Uani d . 1 1
H H6A 0.5618 0.1167 0.1774 0.035 Uiso calc R 1 1
H H6B 0.5071 0.2279 0.2087 0.035 Uiso calc R 1 1
C C7 0.6299(4) 0.2836(4) 0.1702(3) 0.0234(11) Uani d . 1 1
C C8 0.6403(4) 0.3658(5) 0.1181(3) 0.0327(12) Uani d . 1 1
H H8 0.5897 0.3735 0.0787 0.039 Uiso calc R 1 1
C C9 0.7247(4) 0.4367(5) 0.1237(3) 0.0346(13) Uani d . 1 1
H H9 0.7330 0.4928 0.0879 0.042 Uiso calc R 1 1
C C10 0.7964(4) 0.4258(5) 0.1812(3) 0.0324(12) Uani d . 1 1
H H10 0.8543 0.4751 0.1868 0.039 Uiso calc R 1 1
C C11 0.7815(4) 0.3405(5) 0.2307(3) 0.0314(12) Uani d . 1 1
H H11 0.8318 0.3310 0.2701 0.038 Uiso calc R 1 1
N N4 -0.1913(3) 0.0415(3) 0.1616(2) 0.0218(9) Uani d . 1 1
N N5 0.1834(3) 0.2634(4) 0.1887(2) 0.0224(9) Uani d . 1 1
N N6 -0.0542(3) 0.2536(4) 0.0675(2) 0.0295(10) Uani d . 1 1
H H6 -0.0559 0.2757 0.0241 0.035 Uiso calc R 1 1
C C12 -0.1212(3) 0.1180(4) 0.1464(2) 0.0211(10) Uani d . 1 1
H H12 -0.0651 0.1334 0.1810 0.025 Uiso calc R 1 1
C C13 -0.1267(3) 0.1755(4) 0.0824(2) 0.0221(10) Uani d . 1 1
C C14 -0.2106(4) 0.1521(4) 0.0325(2) 0.0273(11) Uani d . 1 1
H H14 -0.2181 0.1902 -0.0118 0.033 Uiso calc R 1 1
C C15 -0.2815(4) 0.0739(5) 0.0483(3) 0.0306(12) Uani d . 1 1
H H15 -0.3385 0.0570 0.0148 0.037 Uiso calc R 1 1
C C16 -0.2702(4) 0.0194(4) 0.1130(3) 0.0261(11) Uani d . 1 1
H H16 -0.3197 -0.0352 0.1233 0.031 Uiso calc R 1 1
C C17 0.0244(3) 0.3012(5) 0.1190(3) 0.0271(11) Uani d . 1 1
H H17A -0.0031 0.3203 0.1614 0.033 Uiso calc R 1 1
H H17B 0.0475 0.3798 0.1016 0.033 Uiso calc R 1 1
C C18 0.1121(4) 0.2185(4) 0.1389(2) 0.0227(10) Uani d . 1 1
C C19 0.1216(4) 0.1044(5) 0.1089(3) 0.0313(12) Uani d . 1 1
H H19 0.0706 0.0738 0.0742 0.038 Uiso calc R 1 1
C C20 0.2063(4) 0.0352(5) 0.1301(3) 0.0351(13) Uani d . 1 1
H H20 0.2139 -0.0430 0.1098 0.042 Uiso calc R 1 1
C C21 0.2788(4) 0.0807(5) 0.1806(3) 0.0340(13) Uani d . 1 1
H H21 0.3372 0.0348 0.1961 0.041 Uiso calc R 1 1
C C22 0.2647(4) 0.1953(5) 0.2082(3) 0.0281(11) Uani d . 1 1
H H22 0.3152 0.2273 0.2428 0.034 Uiso calc R 1 1
S S1 0.03658(9) 0.65963(11) 0.12069(6) 0.0230(3) Uani d . 1 1
O O1 0.1266(3) 0.7218(3) 0.1137(2) 0.0390(9) Uani d . 1 1
O O2 0.0406(3) 0.5931(3) 0.18476(18) 0.0343(9) Uani d . 1 1
O O3 -0.0106(3) 0.5974(3) 0.05959(18) 0.0369(9) Uani d . 1 1
C C23 -0.0469(4) 0.7861(5) 0.1303(3) 0.0289(12) Uani d . 1 1
F F1 -0.0609(3) 0.8570(3) 0.07437(17) 0.0480(9) Uani d . 1 1
F F2 -0.1350(2) 0.7440(3) 0.13945(17) 0.0439(8) Uani d . 1 1
F F3 -0.0113(2) 0.8558(3) 0.18486(16) 0.0381(8) Uani d . 1 1
S S2 0.47697(9) 0.84803(12) 0.12529(6) 0.0269(3) Uani d . 1 1
O O4 0.3758(3) 0.8093(3) 0.1188(2) 0.0380(9) Uani d . 1 1
O O5 0.5228(3) 0.8873(3) 0.19320(19) 0.0403(10) Uani d . 1 1
O O6 0.4983(3) 0.9245(4) 0.07004(19) 0.0410(10) Uani d . 1 1
C C24 0.5413(4) 0.7040(5) 0.1142(3) 0.0311(12) Uani d . 1 1
F F4 0.5337(2) 0.6255(3) 0.16634(16) 0.0347(7) Uani d . 1 1
F F5 0.6375(2) 0.7235(3) 0.11623(17) 0.0428(8) Uani d . 1 1
F F6 0.5059(3) 0.6481(3) 0.05552(17) 0.0539(10) Uani d . 1 1

loop_
_atom_site_aniso_label
_atom_site_aniso_U_11
_atom_site_aniso_U_22
_atom_site_aniso_U_33
_atom_site_aniso_U_12
_atom_site_aniso_U_13
_atom_site_aniso_U_23
Ag1 0.0246(2) 0.0220(2) 0.0286(2) -0.00393(16) 0.00586(15) -0.00514(16)
Ag2 0.0321(2) 0.0252(2) 0.0282(2) -0.00139(17) 0.01060(17) -0.00680(17)
N1 0.020(2) 0.021(2) 0.025(2) -0.0021(17) 0.0048(17) 0.0009(17)
N2 0.022(2) 0.016(2) 0.029(2) 0.0018(16) 0.0050(17) -0.0032(17)
N3 0.033(2) 0.020(2) 0.031(2) 0.0039(18) 0.0014(19) -0.0082(18)
C1 0.022(3) 0.027(3) 0.021(2) -0.005(2) 0.002(2) -0.001(2)
C2 0.027(3) 0.019(2) 0.023(3) -0.002(2) 0.006(2) 0.001(2)
C3 0.029(3) 0.025(3) 0.022(3) -0.005(2) 0.005(2) -0.004(2)
C4 0.025(3) 0.032(3) 0.024(3) -0.004(2) -0.001(2) 0.002(2)
C5 0.022(3) 0.027(3) 0.022(3) 0.000(2) 0.004(2) 0.003(2)
C6 0.024(3) 0.024(3) 0.038(3) 0.004(2) 0.007(2) 0.002(2)
C7 0.027(3) 0.015(2) 0.029(3) 0.003(2) 0.006(2) -0.004(2)
C8 0.040(3) 0.030(3) 0.029(3) 0.003(2) 0.005(2) 0.001(2)
C9 0.046(3) 0.023(3) 0.038(3) 0.004(2) 0.018(3) 0.009(2)
C10 0.032(3) 0.021(3) 0.049(3) -0.002(2) 0.018(3) -0.001(2)
C11 0.024(3) 0.029(3) 0.040(3) 0.001(2) 0.002(2) -0.004(2)
N4 0.025(2) 0.016(2) 0.025(2) 0.0020(16) 0.0047(17) -0.0005(17)
N5 0.029(2) 0.019(2) 0.021(2) 0.0012(17) 0.0104(17) 0.0035(17)
N6 0.035(2) 0.033(2) 0.020(2) -0.006(2) 0.0030(18) 0.0102(19)
C12 0.021(2) 0.020(2) 0.021(2) -0.0001(19) 0.001(2) -0.0012(19)
C13 0.026(3) 0.016(2) 0.025(3) 0.0041(19) 0.004(2) 0.000(2)
C14 0.038(3) 0.023(3) 0.017(2) 0.005(2) -0.003(2) 0.000(2)
C15 0.027(3) 0.028(3) 0.033(3) 0.000(2) -0.007(2) -0.009(2)
C16 0.022(3) 0.020(3) 0.036(3) 0.001(2) 0.006(2) -0.001(2)
C17 0.026(3) 0.024(3) 0.031(3) -0.003(2) 0.005(2) 0.003(2)
C18 0.029(3) 0.018(2) 0.025(3) -0.003(2) 0.013(2) 0.001(2)
C19 0.039(3) 0.024(3) 0.032(3) -0.006(2) 0.011(2) -0.001(2)
C20 0.051(4) 0.023(3) 0.035(3) 0.002(3) 0.019(3) -0.004(2)
C21 0.035(3) 0.031(3) 0.038(3) 0.004(2) 0.011(3) 0.004(3)
C22 0.030(3) 0.027(3) 0.029(3) 0.000(2) 0.011(2) 0.004(2)
S1 0.0249(6) 0.0222(6) 0.0208(6) 0.0063(5) 0.0006(5) -0.0015(5)
O1 0.029(2) 0.037(2) 0.054(2) 0.0034(17) 0.0158(18) -0.0033(19)
O2 0.046(2) 0.031(2) 0.0251(19) 0.0098(17) 0.0012(17) 0.0060(16)
O3 0.044(2) 0.033(2) 0.030(2) 0.0092(17) -0.0026(17) -0.0112(17)
C23 0.029(3) 0.028(3) 0.028(3) 0.004(2) -0.001(2) -0.006(2)
F1 0.062(2) 0.0397(19) 0.0404(19) 0.0274(17) 0.0022(16) 0.0099(16)
F2 0.0218(16) 0.052(2) 0.058(2) 0.0028(15) 0.0059(15) -0.0139(17)
F3 0.0315(16) 0.0381(18) 0.0420(18) 0.0053(14) -0.0013(14) -0.0205(15)
S2 0.0274(7) 0.0256(7) 0.0266(7) -0.0033(5) 0.0018(5) 0.0070(5)
O4 0.030(2) 0.031(2) 0.055(3) 0.0000(16) 0.0120(18) 0.0148(19)
O5 0.061(3) 0.028(2) 0.030(2) -0.0019(19) 0.0017(19) -0.0031(17)
O6 0.035(2) 0.048(2) 0.036(2) -0.0173(18) -0.0061(17) 0.0191(19)
C24 0.031(3) 0.038(3) 0.027(3) -0.005(2) 0.011(2) -0.005(2)
F4 0.0365(17) 0.0227(15) 0.0456(18) 0.0006(13) 0.0087(14) 0.0061(14)
F5 0.0282(17) 0.049(2) 0.055(2) -0.0043(15) 0.0179(15) -0.0013(17)
F6 0.061(2) 0.061(2) 0.0378(19) -0.0073(19) 0.0040(17) -0.0228(18)

loop_
_atom_type_symbol
_atom_type_description
_atom_type_scat_dispersion_real
_atom_type_scat_dispersion_imag
_atom_type_scat_source
C C 0.0033 0.0016 'International Tables Vol C Tables 4.2.6.8 and 6.1.1.4'
H H 0.0000 0.0000 'International Tables Vol C Tables 4.2.6.8 and 6.1.1.4'
N N 0.0061 0.0033 'International Tables Vol C Tables 4.2.6.8 and 6.1.1.4'
O O 0.0106 0.0060 'International Tables Vol C Tables 4.2.6.8 and 6.1.1.4'
F F 0.0171 0.0103 'International Tables Vol C Tables 4.2.6.8 and 6.1.1.4'
S S 0.1246 0.1234 'International Tables Vol C Tables 4.2.6.8 and 6.1.1.4'
Ag Ag -0.8971 1.1015 'International Tables Vol C Tables 4.2.6.8 and 6.1.1.4'

loop_
_geom_angle_atom_site_label_1
_geom_angle_atom_site_label_2
_geom_angle_atom_site_label_3
_geom_angle_site_symmetry_1
_geom_angle_site_symmetry_3
_geom_angle
N1 Ag1 N2 . 2_655 170.69(14)
N1 Ag1 Ag2 . . 75.41(10)
N2 Ag1 Ag2 2_655 . 97.25(10)
N4 Ag2 N5 2 . 149.42(14)
N4 Ag2 Ag1 2 . 86.49(10)
N5 Ag2 Ag1 . . 112.41(10)
C5 N1 C1 . . 118.3(4)
C5 N1 Ag1 . . 118.4(3)
C1 N1 Ag1 . . 123.3(3)
C11 N2 C7 . . 117.9(4)
C11 N2 Ag1 . 2_645 119.1(3)
C7 N2 Ag1 . 2_645 122.9(3)
C2 N3 C6 . . 124.0(4)
C2 N3 H3 . . 118.0
C6 N3 H3 . . 118.0
N1 C1 C2 . . 122.6(4)
N1 C1 H1 . . 118.7
C2 C1 H1 . . 118.7
N3 C2 C1 . . 121.9(4)
N3 C2 C3 . . 120.5(4)
C1 C2 C3 . . 117.5(4)
C4 C3 C2 . . 119.2(5)
C4 C3 H3A . . 120.4
C2 C3 H3A . . 120.4
C5 C4 C3 . . 120.3(5)
C5 C4 H4 . . 119.8
C3 C4 H4 . . 119.8
N1 C5 C4 . . 122.1(5)
N1 C5 H5 . . 119.0
C4 C5 H5 . . 119.0
N3 C6 C7 . . 115.1(4)
N3 C6 H6A . . 108.5
C7 C6 H6A . . 108.5
N3 C6 H6B . . 108.5
C7 C6 H6B . . 108.5
H6A C6 H6B . . 107.5
N2 C7 C8 . . 121.4(5)
N2 C7 C6 . . 115.0(4)
C8 C7 C6 . . 123.6(5)
C7 C8 C9 . . 119.5(5)
C7 C8 H8 . . 120.3
C9 C8 H8 . . 120.3
C10 C9 C8 . . 119.7(5)
C10 C9 H9 . . 120.2
C8 C9 H9 . . 120.2
C9 C10 C11 . . 117.6(5)
C9 C10 H10 . . 121.2
C11 C10 H10 . . 121.2
N2 C11 C10 . . 123.9(5)
N2 C11 H11 . . 118.0
C10 C11 H11 . . 118.0
C16 N4 C12 . . 118.7(4)
C16 N4 Ag2 . 2_545 118.0(3)
C12 N4 Ag2 . 2_545 123.0(3)
C22 N5 C18 . . 118.4(4)
C22 N5 Ag2 . . 116.5(3)
C18 N5 Ag2 . . 125.1(3)
C13 N6 C17 . . 123.7(4)
C13 N6 H6 . . 118.2
C17 N6 H6 . . 118.2
N4 C12 C13 . . 123.1(4)
N4 C12 H12 . . 118.4
C13 C12 H12 . . 118.4
N6 C13 C12 . . 122.5(4)
N6 C13 C14 . . 120.2(4)
C12 C13 C14 . . 117.3(4)
C15 C14 C13 . . 119.3(5)
C15 C14 H14 . . 120.4
C13 C14 H14 . . 120.4
C14 C15 C16 . . 120.0(5)
C14 C15 H15 . . 120.0
C16 C15 H15 . . 120.0
N4 C16 C15 . . 121.7(5)
N4 C16 H16 . . 119.1
C15 C16 H16 . . 119.1
N6 C17 C18 . . 116.2(4)
N6 C17 H17A . . 108.2
C18 C17 H17A . . 108.2
N6 C17 H17B . . 108.2
C18 C17 H17B . . 108.2
H17A C17 H17B . . 107.4
N5 C18 C19 . . 121.3(5)
N5 C18 C17 . . 115.1(4)
C19 C18 C17 . . 123.6(5)
C18 C19 C20 . . 119.4(5)
C18 C19 H19 . . 120.3
C20 C19 H19 . . 120.3
C21 C20 C19 . . 119.4(5)
C21 C20 H20 . . 120.3
C19 C20 H20 . . 120.3
C20 C21 C22 . . 118.3(5)
C20 C21 H21 . . 120.9
C22 C21 H21 . . 120.9
N5 C22 C21 . . 123.3(5)
N5 C22 H22 . . 118.3
C21 C22 H22 . . 118.3
O3 S1 O1 . . 114.7(2)
O3 S1 O2 . . 115.9(2)
O1 S1 O2 . . 114.3(2)
O3 S1 C23 . . 103.8(2)
O1 S1 C23 . . 103.0(2)
O2 S1 C23 . . 102.7(2)
F1 C23 F3 . . 108.4(4)
F1 C23 F2 . . 107.6(4)
F3 C23 F2 . . 107.6(4)
F1 C23 S1 . . 111.0(4)
F3 C23 S1 . . 111.0(3)
F2 C23 S1 . . 111.0(4)
O6 S2 O5 . . 114.4(2)
O6 S2 O4 . . 115.0(2)
O5 S2 O4 . . 115.7(2)
O6 S2 C24 . . 103.9(2)
O5 S2 C24 . . 102.6(2)
O4 S2 C24 . . 102.7(2)
F6 C24 F5 . . 108.4(4)
F6 C24 F4 . . 107.8(4)
F5 C24 F4 . . 106.4(4)
F6 C24 S2 . . 112.5(4)
F5 C24 S2 . . 111.0(4)
F4 C24 S2 . . 110.4(3)

loop_
_geom_bond_atom_site_label_1
_geom_bond_atom_site_label_2
_geom_bond_site_symmetry_2
_geom_bond_distance
Ag1 N1 . 2.156(4)
Ag1 N2 2_655 2.167(4)
Ag1 Ag2 . 3.0814(5)
Ag2 N4 2 2.174(4)
Ag2 N5 . 2.175(4)
N1 C5 . 1.344(6)
N1 C1 . 1.353(6)
N2 C11 . 1.338(6)
N2 C7 . 1.347(6)
N2 Ag1 2_645 2.167(4)
N3 C2 . 1.369(6)
N3 C6 . 1.439(6)
N3 H3 . 0.8800
C1 C2 . 1.398(7)
C1 H1 . 0.9500
C2 C3 . 1.398(6)
C3 C4 . 1.369(7)
C3 H3A . 0.9500
C4 C5 . 1.368(7)
C4 H4 . 0.9500
C5 H5 . 0.9500
C6 C7 . 1.512(7)
C6 H6A . 0.9900
C6 H6B . 0.9900
C7 C8 . 1.380(7)
C8 C9 . 1.382(8)
C8 H8 . 0.9500
C9 C10 . 1.369(8)
C9 H9 . 0.9500
C10 C11 . 1.379(7)
C10 H10 . 0.9500
C11 H11 . 0.9500
N4 C16 . 1.336(6)
N4 C12 . 1.343(6)
N4 Ag2 2_545 2.174(4)
N5 C22 . 1.341(6)
N5 C18 . 1.349(6)
N6 C13 . 1.377(6)
N6 C17 . 1.443(6)
N6 H6 . 0.8800
C12 C13 . 1.390(7)
C12 H12 . 0.9500
C13 C14 . 1.402(7)
C14 C15 . 1.367(7)
C14 H14 . 0.9500
C15 C16 . 1.383(7)
C15 H15 . 0.9500
C16 H16 . 0.9500
C17 C18 . 1.500(7)
C17 H17A . 0.9900
C17 H17B . 0.9900
C18 C19 . 1.385(7)
C19 C20 . 1.389(8)
C19 H19 . 0.9500
C20 C21 . 1.370(8)
C20 H20 . 0.9500
C21 C22 . 1.381(7)
C21 H21 . 0.9500
C22 H22 . 0.9500
S1 O3 . 1.429(4)
S1 O1 . 1.436(4)
S1 O2 . 1.440(4)
S1 C23 . 1.819(5)
C23 F1 . 1.324(6)
C23 F3 . 1.332(5)
C23 F2 . 1.336(6)
S2 O6 . 1.433(4)
S2 O5 . 1.435(4)
S2 O4 . 1.438(4)
S2 C24 . 1.826(6)
C24 F6 . 1.317(6)
C24 F5 . 1.334(6)
C24 F4 . 1.347(6)

loop_
_geom_hbond_atom_site_label_D
_geom_hbond_atom_site_label_H
_geom_hbond_atom_site_label_A
_geom_hbond_site_symmetry_A
_geom_hbond_distance_DH
_geom_hbond_distance_HA
_geom_hbond_distance_DA
_geom_hbond_angle_DHA
_geom_hbond_publ_flag
N3 H3 O6 1_545 0.88 2.51 3.206(6) 136 y
N6 H6 O3 3_565 0.88 2.43 3.217(6) 149 y
C1 H1 O5 2_645 0.95 2.55 3.339(6) 141 y
C4 H4 O3 3_565 0.95 2.54 3.383(6) 147 y
C6 H6A O5 1_545 0.99 2.57 3.471(6) 151 y
C8 H8 N3 . 0.95 2.57 2.891(7) 100 n
C11 H11 F3 2_645 0.95 2.49 3.311(6) 145 y
C11 H11 O1 2_645 0.95 2.54 3.350(7) 143 y
C15 H15 O6 3_565 0.95 2.53 3.450(6) 164 y
C16 H16 O6 1_445 0.95 2.58 3.316(6) 135 y
C17 H17B O3 . 0.99 2.58 3.422(6) 143 y
C19 H19 N6 . 0.95 2.59 2.906(7) 100 n

loop_
_geom_torsion_atom_site_label_1
_geom_torsion_atom_site_label_2
_geom_torsion_atom_site_label_3
_geom_torsion_atom_site_label_4
_geom_torsion_site_symmetry_1
_geom_torsion_site_symmetry_4
_geom_torsion
N1 Ag1 Ag2 N4 . 2 160.70(15)
N2 Ag1 Ag2 N4 2_655 2 -13.47(14)
N1 Ag1 Ag2 N5 . . 5.50(15)
N2 Ag1 Ag2 N5 2_655 . -168.67(15)
Ag2 Ag1 N1 C5 . . 82.5(3)
Ag2 Ag1 N1 C1 . . -95.0(4)
C5 N1 C1 C2 . . -0.6(7)
Ag1 N1 C1 C2 . . 177.0(3)
C6 N3 C2 C1 . . 11.5(7)
C6 N3 C2 C3 . . -167.8(5)
N1 C1 C2 N3 . . -180.0(4)
N1 C1 C2 C3 . . -0.6(7)
N3 C2 C3 C4 . . -180.0(4)
C1 C2 C3 C4 . . 0.6(7)
C2 C3 C4 C5 . . 0.5(7)
C1 N1 C5 C4 . . 1.8(7)
Ag1 N1 C5 C4 . . -175.9(4)
C3 C4 C5 N1 . . -1.8(7)
C2 N3 C6 C7 . . -87.1(6)
C11 N2 C7 C8 . . 0.5(7)
Ag1 N2 C7 C8 2_645 . -177.0(4)
C11 N2 C7 C6 . . -179.0(4)
Ag1 N2 C7 C6 2_645 . 3.6(6)
N3 C6 C7 N2 . . -174.5(4)
N3 C6 C7 C8 . . 6.1(7)
N2 C7 C8 C9 . . -0.3(8)
C6 C7 C8 C9 . . 179.1(5)
C7 C8 C9 C10 . . -0.8(8)
C8 C9 C10 C11 . . 1.7(8)
C7 N2 C11 C10 . . 0.5(7)
Ag1 N2 C11 C10 2_645 . 178.1(4)
C9 C10 C11 N2 . . -1.6(8)
N4 Ag2 N5 C22 2 . -48.9(5)
Ag1 Ag2 N5 C22 . . 75.7(3)
N4 Ag2 N5 C18 2 . 129.9(4)
Ag1 Ag2 N5 C18 . . -105.5(3)
C16 N4 C12 C13 . . 0.1(7)
Ag2 N4 C12 C13 2_545 . 174.1(3)
C17 N6 C13 C12 . . -11.8(7)
C17 N6 C13 C14 . . 167.7(4)
N4 C12 C13 N6 . . -179.9(4)
N4 C12 C13 C14 . . 0.6(7)
N6 C13 C14 C15 . . 179.7(5)
C12 C13 C14 C15 . . -0.8(7)
C13 C14 C15 C16 . . 0.3(7)
C12 N4 C16 C15 . . -0.6(7)
Ag2 N4 C16 C15 2_545 . -174.9(4)
C14 C15 C16 N4 . . 0.4(8)
C13 N6 C17 C18 . . 83.2(6)
C22 N5 C18 C19 . . 0.6(7)
Ag2 N5 C18 C19 . . -178.2(3)
C22 N5 C18 C17 . . -178.9(4)
Ag2 N5 C18 C17 . . 2.3(6)
N6 C17 C18 N5 . . -178.1(4)
N6 C17 C18 C19 . . 2.3(7)
N5 C18 C19 C20 . . -0.4(7)
C17 C18 C19 C20 . . 179.1(5)
C18 C19 C20 C21 . . 0.3(8)
C19 C20 C21 C22 . . -0.4(8)
C18 N5 C22 C21 . . -0.7(7)
Ag2 N5 C22 C21 . . 178.1(4)
C20 C21 C22 N5 . . 0.7(8)
O3 S1 C23 F1 . . -57.7(4)
O1 S1 C23 F1 . . 62.2(4)
O2 S1 C23 F1 . . -178.8(4)
O3 S1 C23 F3 . . -178.4(4)
O1 S1 C23 F3 . . -58.5(4)
O2 S1 C23 F3 . . 60.5(4)
O3 S1 C23 F2 . . 61.9(4)
O1 S1 C23 F2 . . -178.2(3)
O2 S1 C23 F2 . . -59.2(4)
O6 S2 C24 F6 . . -64.1(4)
O5 S2 C24 F6 . . 176.4(4)
O4 S2 C24 F6 . . 56.0(4)
O6 S2 C24 F5 . . 57.6(4)
O5 S2 C24 F5 . . -61.9(4)
O4 S2 C24 F5 . . 177.7(3)
O6 S2 C24 F4 . . 175.4(3)
O5 S2 C24 F4 . . 56.0(4)
O4 S2 C24 F4 . . -64.5(4)
